data_7123430
loop_
_publ_author_name
'Ambhore, Madan'
'Basavarajappa, Ashokkumar'
'Anand, Venkataramanarao Govindan'

_publ_section_title
;
 Wide-Range Redox States of Core-Modified Expanded Porphyrinoids
;
_journal_name_full 'Chemical Communications'
_journal_paper_doi 10.1039/C9CC02326G
_journal_year 2019
_chemical_formula_moiety 'C112 H104 N4 S4, 2(Cl6 Sb)'
_chemical_formula_sum 'C448 H416 Cl48 N16 S16 Sb8'
_chemical_formula_weight 9212.50
_space_group_crystal_system monoclinic
_space_group_IT_number 14
_space_group_name_Hall '-P 2yn'
_space_group_name_H-M_alt 'P 1 21/n 1'
_symmetry_space_group_name_Hall '-P 2yn'
_symmetry_space_group_name_H-M 'P 1 21/n 1'
_atom_sites_solution_hydrogens geom
_audit_creation_method SHELXL-2014/7
_audit_update_record
;
2019-02-16 deposited with the CCDC.    2019-05-13 downloaded from the CCDC.
;
_cell_angle_alpha 90
_cell_angle_beta 108.515(4)
_cell_angle_gamma 90
_cell_formula_units_Z 1
_cell_length_a 23.875(6)
_cell_length_b 21.397(5)
_cell_length_c 24.554(6)
_cell_measurement_reflns_used 7190
_cell_measurement_temperature 100(2)
_cell_measurement_theta_max 20.95
_cell_measurement_theta_min 2.39
_cell_volume 11894(5)
_computing_cell_refinement 'Bruker SAINT'
_computing_data_collection 'Bruker APEX2'
_computing_data_reduction 'Bruker SAINT'
_computing_molecular_graphics 'Bruker SHELXTL'
_computing_publication_material 'Bruker SHELXTL'
_computing_structure_refinement 'SHELXL-2014/7 (Sheldrick, 2014)'
_computing_structure_solution 'SHELXS-97 (Sheldrick 2008)'
_diffrn_ambient_temperature 100(2)
_diffrn_measured_fraction_theta_full 1.000
_diffrn_measured_fraction_theta_max 1.000
_diffrn_measurement_device_type 'Bruker APEX-II CCD'
_diffrn_measurement_method '\f and \w scans'
_diffrn_radiation_type MoK\a
_diffrn_radiation_wavelength 0.71073
_diffrn_reflns_av_R_equivalents 0.2107
_diffrn_reflns_av_unetI/netI 0.2071
_diffrn_reflns_Laue_measured_fraction_full 1.000
_diffrn_reflns_Laue_measured_fraction_max 1.000
_diffrn_reflns_limit_h_max 27
_diffrn_reflns_limit_h_min -28
_diffrn_reflns_limit_k_max 25
_diffrn_reflns_limit_k_min -24
_diffrn_reflns_limit_l_max 29
_diffrn_reflns_limit_l_min -29
_diffrn_reflns_number 160265
_diffrn_reflns_point_group_measured_fraction_full 1.000
_diffrn_reflns_point_group_measured_fraction_max 1.000
_diffrn_reflns_theta_full 25.242
_diffrn_reflns_theta_max 25.500
_diffrn_reflns_theta_min 1.036
_exptl_absorpt_coefficient_mu 0.839
_exptl_crystal_colour GREEN
_exptl_crystal_density_diffrn 1.286
_exptl_crystal_description Cube
_exptl_crystal_F_000 4696
_refine_diff_density_max 2.288
_refine_diff_density_min -0.923
_refine_diff_density_rms 0.226
_refine_ls_extinction_method none
_refine_ls_goodness_of_fit_ref 1.077
_refine_ls_hydrogen_treatment constr
_refine_ls_matrix_type full
_refine_ls_number_parameters 1219
_refine_ls_number_reflns 22134
_refine_ls_number_restraints 144
_refine_ls_restrained_S_all 1.076
_refine_ls_R_factor_all 0.2690
_refine_ls_R_factor_gt 0.1469
_refine_ls_shift/su_max 0.001
_refine_ls_shift/su_mean 0.000
_refine_ls_structure_factor_coef Fsqd
_refine_ls_weighting_details 'w=1/[\s^2^(Fo^2^)+(0.2000P)^2^+0.7035P] where P=(Fo^2^+2Fc^2^)/3'
_refine_ls_weighting_scheme calc
_refine_ls_wR_factor_gt 0.3596
_refine_ls_wR_factor_ref 0.4181
_reflns_Friedel_coverage 0.000
_reflns_number_gt 8208
_reflns_number_total 22134
_reflns_threshold_expression 'I > 2\s(I)'
_cod_data_source_file c9cc02326g2.cif
_cod_data_source_block 5a
_cod_database_code 7123430
_shelx_shelxl_version_number 2014/7
_shelx_space_group_comment
;
The symmetry employed for this shelxl refinement is uniquely defined
by the following loop, which should always be used as a source of
symmetry information in preference to the above space-group names.
They are only intended as comments.
;
_platon_squeeze_void_probe_radius 1.20

loop_
_space_group_symop_operation_xyz
'x, y, z'
'-x+1/2, y+1/2, -z+1/2'
'-x, -y, -z'
'x-1/2, -y-1/2, z-1/2'

loop_
_atom_site_label
_atom_site_type_symbol
_atom_site_fract_x
_atom_site_fract_y
_atom_site_fract_z
_atom_site_U_iso_or_equiv
_atom_site_adp_type
_atom_site_occupancy
_atom_site_site_symmetry_order
_atom_site_calc_flag
_atom_site_refinement_flags_posn
_atom_site_refinement_flags_adp
C1 C 0.7034(6) 0.6392(7) 0.3972(6) 0.034(4) Uani 1 1 d . .
C2 C 0.6773(8) 0.6296(8) 0.3365(6) 0.050(5) Uani 1 1 d . .
H2 H 0.6992 0.6260 0.3114 0.060 Uiso 1 1 calc R U
C3 C 0.6197(7) 0.6264(7) 0.3199(7) 0.039(4) Uani 1 1 d . .
H3 H 0.5980 0.6227 0.2812 0.047 Uiso 1 1 calc R U
C4 C 0.5904(8) 0.6288(7) 0.3632(6) 0.044(4) Uani 1 1 d . .
C5 C 0.5321(6) 0.6205(6) 0.3591(6) 0.029(3) Uani 1 1 d . U
C6 C 0.5125(7) 0.6258(7) 0.4068(6) 0.036(4) Uani 1 1 d . .
C7 C 0.5360(7) 0.6522(8) 0.4628(7) 0.048(4) Uani 1 1 d . .
H7 H 0.5739 0.6683 0.4783 0.058 Uiso 1 1 calc R U
C8 C 0.4952(7) 0.6505(7) 0.4897(6) 0.037(4) Uani 1 1 d . .
H8 H 0.4998 0.6660 0.5263 0.045 Uiso 1 1 calc R U
C9 C 0.4419(7) 0.6200(7) 0.4518(6) 0.034(4) Uani 1 1 d . .
C10 C 0.3885(7) 0.6084(7) 0.4573(6) 0.040(4) Uani 1 1 d . .
C11 C 0.3698(7) 0.6165(7) 0.5060(6) 0.035(4) Uani 1 1 d . U
C12 C 0.3154(6) 0.6147(6) 0.5110(6) 0.030(3) Uani 1 1 d . .
H12 H 0.2820 0.6047 0.4805 0.036 Uiso 1 1 calc R U
C13 C 0.3129(6) 0.6286(7) 0.5639(6) 0.032(4) Uani 1 1 d . .
H13 H 0.2776 0.6317 0.5722 0.039 Uiso 1 1 calc R U
C14 C 0.3680(6) 0.6378(7) 0.6049(6) 0.035(4) Uani 1 1 d . .
C15 C 0.3769(7) 0.6497(8) 0.6653(5) 0.040(4) Uani 1 1 d . .
C16 C 0.4351(6) 0.6604(7) 0.7057(6) 0.039(4) Uani 1 1 d . .
C17 C 0.4891(6) 0.6784(7) 0.6961(6) 0.036(4) Uani 1 1 d . U
H17 H 0.4944 0.6861 0.6608 0.043 Uiso 1 1 calc R U
C18 C 0.5304(7) 0.6820(7) 0.7480(6) 0.041(4) Uani 1 1 d . .
H18 H 0.5692 0.6950 0.7546 0.050 Uiso 1 1 calc R U
C19 C 0.5059(7) 0.6630(7) 0.7911(6) 0.036(4) Uani 1 1 d . U
C20 C 0.5336(6) 0.6573(7) 0.8527(5) 0.030(3) Uani 1 1 d . .
C21 C 0.5943(6) 0.6558(7) 0.8778(6) 0.035(4) Uani 1 1 d . .
C22 C 0.6204(7) 0.6568(7) 0.9392(6) 0.037(4) Uani 1 1 d . .
H22 H 0.5991 0.6594 0.9649 0.045 Uiso 1 1 calc R U
C23 C 0.6785(8) 0.6535(7) 0.9544(6) 0.048(5) Uani 1 1 d . .
H23 H 0.7010 0.6556 0.9930 0.057 Uiso 1 1 calc R U
C24 C 0.7062(6) 0.6469(7) 0.9118(6) 0.034(4) Uani 1 1 d . U
C25 C 0.7650(6) 0.6334(7) 0.9192(6) 0.036(4) Uani 1 1 d . U
C26 C 0.7915(7) 0.6378(7) 0.8722(6) 0.035(4) Uani 1 1 d . .
C27 C 0.7691(6) 0.6668(6) 0.8188(5) 0.026(3) Uani 1 1 d . .
H27 H 0.7318 0.6845 0.8036 0.031 Uiso 1 1 calc R U
C28 C 0.8107(6) 0.6648(6) 0.7934(6) 0.029(3) Uani 1 1 d . .
H28 H 0.8074 0.6819 0.7578 0.034 Uiso 1 1 calc R U
C29 C 0.8619(6) 0.6317(7) 0.8299(6) 0.030(3) Uani 1 1 d . .
C30 C 0.9167(7) 0.6140(7) 0.8245(6) 0.040(4) Uani 1 1 d . .
C31 C 0.9297(6) 0.6211(6) 0.7718(5) 0.023(3) Uani 1 1 d . U
C32 C 0.9866(7) 0.6168(7) 0.7665(6) 0.040(4) Uani 1 1 d . .
H32 H 1.0202 0.6082 0.7974 0.048 Uiso 1 1 calc R U
C33 C 0.9879(6) 0.6262(6) 0.7127(6) 0.033(4) Uani 1 1 d . .
H33 H 1.0227 0.6268 0.7033 0.040 Uiso 1 1 calc R U
C34 C 0.9313(6) 0.6349(8) 0.6717(6) 0.042(4) Uani 1 1 d . .
C35 C 0.9194(8) 0.6427(7) 0.6105(6) 0.050(5) Uani 1 1 d . .
C36 C 0.8612(6) 0.6507(6) 0.5708(6) 0.025(3) Uani 1 1 d . U
C37 C 0.8065(8) 0.6656(9) 0.5798(7) 0.065(6) Uani 1 1 d . .
H37 H 0.8016 0.6746 0.6150 0.078 Uiso 1 1 calc R U
C38 C 0.7624(7) 0.6642(10) 0.5279(6) 0.063(6) Uani 1 1 d . .
H38 H 0.7223 0.6708 0.5210 0.076 Uiso 1 1 calc R U
C39 C 0.7908(8) 0.6510(8) 0.4879(7) 0.050(4) Uani 1 1 d . U
C40 C 0.7641(7) 0.6403(7) 0.4253(6) 0.038(4) Uani 1 1 d . U
C41 C 0.4903(7) 0.6037(7) 0.3036(6) 0.037(4) Uani 1 1 d . .
C42 C 0.4610(7) 0.6527(7) 0.2652(6) 0.043(4) Uani 1 1 d . .
C43 C 0.4770(9) 0.7199(8) 0.2766(7) 0.074(6) Uani 1 1 d . .
H43A H 0.4798 0.7299 0.3155 0.111 Uiso 1 1 calc R U
H43B H 0.4471 0.7455 0.2508 0.111 Uiso 1 1 calc R U
H43C H 0.5143 0.7277 0.2708 0.111 Uiso 1 1 calc R U
C44 C 0.4160(7) 0.6356(11) 0.2152(7) 0.065(6) Uani 1 1 d . .
H44 H 0.3969 0.6663 0.1890 0.078 Uiso 1 1 calc R U
C45 C 0.3990(8) 0.5724(9) 0.2040(7) 0.056(5) Uani 1 1 d . .
C46 C 0.3491(8) 0.5533(10) 0.1502(7) 0.066(6) Uani 1 1 d . .
H46A H 0.3117 0.5607 0.1561 0.099 Uiso 1 1 calc R U
H46B H 0.3527 0.5097 0.1427 0.099 Uiso 1 1 calc R U
H46C H 0.3514 0.5774 0.1181 0.099 Uiso 1 1 calc R U
C47 C 0.4293(7) 0.5247(9) 0.2416(6) 0.052(5) Uani 1 1 d . .
H47 H 0.4191 0.4831 0.2332 0.063 Uiso 1 1 calc R U
C48 C 0.4746(7) 0.5406(7) 0.2915(6) 0.041(4) Uani 1 1 d . .
C49 C 0.5059(8) 0.4910(7) 0.3327(6) 0.052(5) Uani 1 1 d . .
H49A H 0.4922 0.4912 0.3655 0.077 Uiso 1 1 calc R U
H49B H 0.5477 0.4988 0.3449 0.077 Uiso 1 1 calc R U
H49C H 0.4980 0.4509 0.3142 0.077 Uiso 1 1 calc R U
C50 C 0.3437(6) 0.5766(7) 0.4045(6) 0.034(4) Uani 1 1 d . .
C51 C 0.3169(7) 0.6169(7) 0.3540(6) 0.039(4) Uani 1 1 d . .
C52 C 0.3244(8) 0.6855(8) 0.3518(6) 0.052(4) Uani 1 1 d . U
H52A H 0.3255 0.6972 0.3145 0.078 Uiso 1 1 calc R U
H52B H 0.3607 0.6976 0.3803 0.078 Uiso 1 1 calc R U
H52C H 0.2919 0.7060 0.3593 0.078 Uiso 1 1 calc R U
C53 C 0.2812(7) 0.5818(8) 0.3045(7) 0.051(4) Uani 1 1 d . U
H53 H 0.2628 0.6035 0.2707 0.061 Uiso 1 1 calc R U
C54 C 0.2733(8) 0.5174(8) 0.3051(7) 0.051(5) Uani 1 1 d . .
C55 C 0.2372(8) 0.4870(8) 0.2479(6) 0.056(5) Uani 1 1 d . .
H55A H 0.1970 0.4818 0.2471 0.084 Uiso 1 1 calc R U
H55B H 0.2537 0.4469 0.2443 0.084 Uiso 1 1 calc R U
H55C H 0.2383 0.5132 0.2165 0.084 Uiso 1 1 calc R U
C56 C 0.2998(7) 0.4850(8) 0.3537(8) 0.058(5) Uani 1 1 d . .
H56 H 0.2956 0.4417 0.3537 0.070 Uiso 1 1 calc R U
C57 C 0.3332(6) 0.5150(8) 0.4037(6) 0.040(4) Uani 1 1 d . .
C58 C 0.3622(9) 0.4697(10) 0.4568(8) 0.087(7) Uani 1 1 d . .
H58A H 0.4032 0.4800 0.4736 0.130 Uiso 1 1 calc R U
H58B H 0.3585 0.4272 0.4437 0.130 Uiso 1 1 calc R U
H58C H 0.3423 0.4748 0.4849 0.130 Uiso 1 1 calc R U
C59 C 0.3251(7) 0.6438(8) 0.6846(6) 0.044(4) Uani 1 1 d . .
C60 C 0.2992(7) 0.5864(8) 0.6891(7) 0.044(4) Uani 1 1 d . U
C61 C 0.3278(8) 0.5266(8) 0.6780(7) 0.058(5) Uani 1 1 d . .
H61A H 0.3310 0.5278 0.6400 0.087 Uiso 1 1 calc R U
H61B H 0.3040 0.4915 0.6812 0.087 Uiso 1 1 calc R U
H61C H 0.3664 0.5226 0.7056 0.087 Uiso 1 1 calc R U
C62 C 0.2463(8) 0.5867(10) 0.7044(6) 0.061(5) Uani 1 1 d . .
H62 H 0.2285 0.5489 0.7082 0.073 Uiso 1 1 calc R U
C63 C 0.2204(8) 0.6431(11) 0.7139(7) 0.061(5) Uani 1 1 d . .
C64 C 0.1609(9) 0.6361(12) 0.7265(9) 0.100(8) Uani 1 1 d . .
H64A H 0.1595 0.6657 0.7555 0.151 Uiso 1 1 calc R U
H64B H 0.1577 0.5945 0.7398 0.151 Uiso 1 1 calc R U
H64C H 0.1287 0.6439 0.6921 0.151 Uiso 1 1 calc R U
C65 C 0.2487(8) 0.6974(10) 0.7098(6) 0.054(5) Uani 1 1 d . .
H65 H 0.2318 0.7344 0.7168 0.065 Uiso 1 1 calc R U
C66 C 0.3012(8) 0.7022(8) 0.6959(7) 0.047(4) Uani 1 1 d . U
C67 C 0.3295(8) 0.7627(10) 0.6918(8) 0.072(6) Uani 1 1 d . .
H67A H 0.3033 0.7962 0.6935 0.108 Uiso 1 1 calc R U
H67B H 0.3380 0.7646 0.6562 0.108 Uiso 1 1 calc R U
H67C H 0.3656 0.7665 0.7232 0.108 Uiso 1 1 calc R U
C68 C 0.4968(6) 0.6472(7) 0.8894(5) 0.027(3) Uani 1 1 d . U
C69 C 0.4896(7) 0.5875(7) 0.9078(6) 0.039(4) Uani 1 1 d . U
C70 C 0.5194(8) 0.5310(8) 0.8915(7) 0.058(5) Uani 1 1 d . .
H70A H 0.5158 0.5332 0.8515 0.087 Uiso 1 1 calc R U
H70B H 0.5007 0.4935 0.8987 0.087 Uiso 1 1 calc R U
H70C H 0.5604 0.5305 0.9140 0.087 Uiso 1 1 calc R U
C71 C 0.4543(8) 0.5756(9) 0.9418(7) 0.058(5) Uani 1 1 d . .
H71 H 0.4483 0.5348 0.9517 0.070 Uiso 1 1 calc R U
C72 C 0.4269(8) 0.6275(9) 0.9615(7) 0.052(5) Uani 1 1 d . .
C73 C 0.3891(7) 0.6131(10) 0.9983(8) 0.071(6) Uani 1 1 d . .
H73A H 0.3531 0.6367 0.9851 0.106 Uiso 1 1 calc R U
H73B H 0.4099 0.6241 1.0374 0.106 Uiso 1 1 calc R U
H73C H 0.3800 0.5693 0.9960 0.106 Uiso 1 1 calc R U
C74 C 0.4375(8) 0.6830(11) 0.9449(6) 0.070(6) Uani 1 1 d . .
H74 H 0.4201 0.7165 0.9575 0.084 Uiso 1 1 calc R U
C75 C 0.4737(7) 0.6979(9) 0.9087(6) 0.050(5) Uani 1 1 d . .
C76 C 0.4858(11) 0.7604(11) 0.8958(8) 0.090(8) Uani 1 1 d . .
H76A H 0.5259 0.7708 0.9172 0.135 Uiso 1 1 calc R U
H76B H 0.4595 0.7885 0.9061 0.135 Uiso 1 1 calc R U
H76C H 0.4802 0.7641 0.8555 0.135 Uiso 1 1 calc R U
C77 C 0.8022(6) 0.6190(7) 0.9786(6) 0.033(4) Uani 1 1 d . .
C78 C 0.7920(7) 0.5642(9) 1.0045(6) 0.048(4) Uani 1 1 d . .
C79 C 0.7508(8) 0.5129(8) 0.9727(7) 0.065(6) Uani 1 1 d . .
H79A H 0.7123 0.5302 0.9543 0.097 Uiso 1 1 calc R U
H79B H 0.7482 0.4811 0.9993 0.097 Uiso 1 1 calc R U
H79C H 0.7657 0.4951 0.9442 0.097 Uiso 1 1 calc R U
C80 C 0.8232(8) 0.5508(10) 1.0617(6) 0.065(6) Uani 1 1 d . .
H80 H 0.8180 0.5130 1.0782 0.078 Uiso 1 1 calc R U
C81 C 0.8644(7) 0.5980(9) 1.0950(7) 0.050(5) Uani 1 1 d . .
C82 C 0.8930(8) 0.5832(10) 1.1583(7) 0.071(6) Uani 1 1 d . .
H82A H 0.9287 0.6070 1.1731 0.107 Uiso 1 1 calc R U
H82B H 0.9021 0.5394 1.1627 0.107 Uiso 1 1 calc R U
H82C H 0.8663 0.5937 1.1789 0.107 Uiso 1 1 calc R U
C83 C 0.8724(8) 0.6478(9) 1.0677(7) 0.053(5) Uani 1 1 d . .
H83 H 0.9002 0.6767 1.0883 0.063 Uiso 1 1 calc R U
C84 C 0.8427(7) 0.6611(8) 1.0105(7) 0.047(5) Uani 1 1 d . .
C85 C 0.8532(8) 0.7260(8) 0.9860(7) 0.060(5) Uani 1 1 d . .
H85A H 0.8871 0.7458 1.0124 0.089 Uiso 1 1 calc R U
H85B H 0.8191 0.7520 0.9807 0.089 Uiso 1 1 calc R U
H85C H 0.8598 0.7201 0.9497 0.089 Uiso 1 1 calc R U
C86 C 0.9618(7) 0.5847(8) 0.8742(5) 0.040(4) Uani 1 1 d . .
C87 C 0.9917(7) 0.6213(9) 0.9224(7) 0.051(5) Uani 1 1 d . .
C88 C 0.9840(8) 0.6891(8) 0.9259(7) 0.058(5) Uani 1 1 d . .
H88A H 0.9523 0.7029 0.8930 0.086 Uiso 1 1 calc R U
H88B H 1.0198 0.7100 0.9268 0.086 Uiso 1 1 calc R U
H88C H 0.9746 0.6988 0.9602 0.086 Uiso 1 1 calc R U
C89 C 1.0357(6) 0.5918(9) 0.9681(6) 0.042(4) Uani 1 1 d . .
H89 H 1.0570 0.6151 0.9998 0.050 Uiso 1 1 calc R U
C90 C 1.0469(7) 0.5295(8) 0.9659(6) 0.040(4) Uani 1 1 d . .
C91 C 1.0906(7) 0.4992(9) 1.0172(6) 0.057(5) Uani 1 1 d . .
H91A H 1.0857 0.4546 1.0144 0.085 Uiso 1 1 calc R U
H91B H 1.0841 0.5138 1.0516 0.085 Uiso 1 1 calc R U
H91C H 1.1300 0.5098 1.0182 0.085 Uiso 1 1 calc R U
C92 C 1.0170(6) 0.4957(9) 0.9195(7) 0.047(4) Uani 1 1 d . .
H92 H 1.0231 0.4528 0.9196 0.056 Uiso 1 1 calc R U
C93 C 0.9774(7) 0.5236(8) 0.8717(6) 0.039(4) Uani 1 1 d . .
C94 C 0.9448(7) 0.4795(8) 0.8196(7) 0.059(5) Uani 1 1 d . .
H94A H 0.9037 0.4902 0.8055 0.089 Uiso 1 1 calc R U
H94B H 0.9490 0.4368 0.8321 0.089 Uiso 1 1 calc R U
H94C H 0.9620 0.4848 0.7895 0.089 Uiso 1 1 calc R U
C95 C 0.9688(7) 0.6452(8) 0.5878(6) 0.037(4) Uani 1 1 d . .
C96 C 0.9926(8) 0.7016(10) 0.5835(6) 0.054(5) Uani 1 1 d . .
C97 C 0.9724(9) 0.7606(9) 0.6020(8) 0.068(6) Uani 1 1 d . .
H97A H 0.9303 0.7641 0.5850 0.102 Uiso 1 1 calc R U
H97B H 0.9912 0.7951 0.5899 0.102 Uiso 1 1 calc R U
H97C H 0.9824 0.7610 0.6430 0.102 Uiso 1 1 calc R U
C98 C 1.0437(10) 0.7058(9) 0.5641(7) 0.071(6) Uani 1 1 d . .
H98 H 1.0616 0.7442 0.5632 0.085 Uiso 1 1 calc R U
C99 C 1.0656(8) 0.6523(10) 0.5470(8) 0.060(5) Uani 1 1 d . U
C100 C 1.1199(8) 0.6540(10) 0.5272(8) 0.072(6) Uani 1 1 d . .
H10A H 1.1542 0.6429 0.5587 0.108 Uiso 1 1 calc R U
H10B H 1.1247 0.6953 0.5143 0.108 Uiso 1 1 calc R U
H10C H 1.1149 0.6249 0.4963 0.108 Uiso 1 1 calc R U
C101 C 1.0391(8) 0.5980(9) 0.5491(7) 0.055(5) Uani 1 1 d . .
H101 H 1.0538 0.5630 0.5357 0.066 Uiso 1 1 calc R U
C102 C 0.9924(8) 0.5889(10) 0.5691(7) 0.055(5) Uani 1 1 d . .
C103 C 0.9646(9) 0.5289(12) 0.5754(10) 0.104(9) Uani 1 1 d . .
H10D H 0.9262 0.5263 0.5471 0.155 Uiso 1 1 calc R U
H10E H 0.9609 0.5264 0.6131 0.155 Uiso 1 1 calc R U
H10F H 0.9887 0.4951 0.5700 0.155 Uiso 1 1 calc R U
C104 C 0.8053(5) 0.6238(7) 0.3931(5) 0.049(5) Uani 1 1 d G .
C105 C 0.8230(6) 0.6695(6) 0.3618(6) 0.093(7) Uani 1 1 d G U
C106 C 0.8634(7) 0.6550(8) 0.3336(6) 0.124(10) Uani 1 1 d G U
H106 H 0.8752 0.6856 0.3126 0.149 Uiso 1 1 calc R U
C107 C 0.8862(6) 0.5949(9) 0.3367(6) 0.093(7) Uani 1 1 d G U
C108 C 0.8686(7) 0.5492(6) 0.3681(7) 0.104(8) Uani 1 1 d G U
H108 H 0.8839 0.5089 0.3702 0.124 Uiso 1 1 calc R U
C109 C 0.8282(6) 0.5636(6) 0.3963(6) 0.081(6) Uani 1 1 d G U
C110 C 0.7990(8) 0.7380(10) 0.3592(9) 0.077(6) Uani 1 1 d . U
H11D H 0.8224 0.7652 0.3440 0.116 Uiso 1 1 calc R U
H11E H 0.8012 0.7515 0.3971 0.116 Uiso 1 1 calc R U
H11F H 0.7586 0.7393 0.3347 0.116 Uiso 1 1 calc R U
C111 C 0.9303(17) 0.587(2) 0.3063(17) 0.217(19) Uani 1 1 d . U
H11G H 0.9178 0.6095 0.2708 0.326 Uiso 1 1 calc R U
H11H H 0.9337 0.5432 0.2986 0.326 Uiso 1 1 calc R U
H11I H 0.9679 0.6022 0.3299 0.326 Uiso 1 1 calc R U
C112 C 0.8104(8) 0.5161(9) 0.4321(9) 0.080(7) Uani 1 1 d . .
H11A H 0.8138 0.4751 0.4176 0.121 Uiso 1 1 calc R U
H11B H 0.7703 0.5234 0.4306 0.121 Uiso 1 1 calc R U
H11C H 0.8358 0.5192 0.4711 0.121 Uiso 1 1 calc R U
Cl1 Cl 0.64939(19) 0.7963(2) 0.73563(17) 0.0620(14) Uani 1 1 d . .
Cl2 Cl 0.7521(2) 0.7712(3) 0.67259(18) 0.0687(15) Uani 1 1 d . .
Cl3 Cl 0.6458(2) 0.7694(3) 0.54575(19) 0.0688(15) Uani 1 1 d . .
Cl4 Cl 0.5437(2) 0.7969(2) 0.60813(18) 0.0593(13) Uani 1 1 d . .
Cl5 Cl 0.6338(3) 0.6743(2) 0.6492(2) 0.0888(18) Uani 1 1 d . .
Cl6 Cl 0.6613(2) 0.8913(2) 0.63066(19) 0.0619(13) Uani 1 1 d . .
Cl7 Cl 0.6905(2) 0.5224(3) 0.0954(2) 0.0823(18) Uani 1 1 d . .
Cl8 Cl 0.62197(19) 0.6851(2) 0.18760(16) 0.0527(12) Uani 1 1 d . .
Cl9 Cl 0.61048(18) 0.5303(2) 0.18616(17) 0.0527(12) Uani 1 1 d . .
Cl10 Cl 0.56844(18) 0.6090(2) 0.06204(15) 0.0502(11) Uani 1 1 d . .
Cl11 Cl 0.74482(18) 0.5958(2) 0.22079(16) 0.0536(12) Uani 1 1 d . .
Cl12 Cl 0.7009(2) 0.6788(3) 0.09881(17) 0.0770(17) Uani 1 1 d . .
N1 N 0.4562(5) 0.6097(5) 0.4025(5) 0.031(3) Uani 1 1 d . .
N2 N 0.4475(5) 0.6528(6) 0.7642(5) 0.040(3) Uani 1 1 d . .
N3 N 0.8467(5) 0.6171(6) 0.8781(4) 0.036(3) Uani 1 1 d . .
N4 N 0.8479(5) 0.6447(6) 0.5127(5) 0.040(3) Uani 1 1 d . .
S1 S 0.64925(18) 0.6410(2) 0.42874(15) 0.0455(11) Uani 1 1 d . .
S2 S 0.42240(17) 0.63199(19) 0.57378(15) 0.0384(10) Uani 1 1 d . .
S3 S 0.64927(18) 0.6484(2) 0.84526(14) 0.0415(10) Uani 1 1 d . .
S4 S 0.87761(17) 0.6333(2) 0.70517(15) 0.0411(10) Uani 1 1 d . .
Sb1 Sb 0.64781(5) 0.78304(6) 0.64020(5) 0.0501(4) Uani 1 1 d . .
Sb2 Sb 0.65617(5) 0.60326(6) 0.14153(4) 0.0525(4) Uani 1 1 d . .

loop_
_atom_site_aniso_label
_atom_site_aniso_U_11
_atom_site_aniso_U_22
_atom_site_aniso_U_33
_atom_site_aniso_U_23
_atom_site_aniso_U_13
_atom_site_aniso_U_12
C1 0.023(8) 0.050(10) 0.019(7) -0.003(7) -0.009(6) 0.003(7)
C2 0.070(13) 0.058(12) 0.015(8) 0.000(7) 0.002(8) -0.023(10)
C3 0.058(11) 0.044(11) 0.031(9) 0.004(7) 0.034(9) 0.005(8)
C4 0.073(12) 0.031(10) 0.019(8) -0.008(7) 0.003(8) 0.005(8)
C5 0.030(5) 0.024(5) 0.030(5) 0.000(4) 0.005(4) -0.001(4)
C6 0.063(11) 0.032(10) 0.011(7) 0.000(6) 0.008(7) 0.003(8)
C7 0.042(10) 0.059(12) 0.039(10) -0.014(8) 0.007(8) 0.007(9)
C8 0.055(10) 0.037(10) 0.015(7) -0.008(6) 0.004(7) -0.003(8)
C9 0.044(10) 0.030(9) 0.025(8) 0.000(6) 0.006(7) 0.000(7)
C10 0.051(11) 0.046(11) 0.016(7) 0.001(7) 0.001(7) 0.026(8)
C11 0.038(6) 0.036(6) 0.027(5) 0.006(4) 0.003(5) -0.007(5)
C12 0.042(9) 0.018(8) 0.019(7) -0.001(6) -0.007(7) -0.002(7)
C13 0.021(8) 0.038(10) 0.028(8) 0.006(7) -0.005(7) 0.000(7)
C14 0.043(9) 0.029(9) 0.026(8) 0.023(7) 0.001(7) -0.001(7)
C15 0.043(10) 0.066(12) 0.008(7) -0.005(7) 0.002(7) 0.009(8)
C16 0.036(9) 0.044(10) 0.024(8) -0.002(7) -0.010(7) 0.000(8)
C17 0.043(6) 0.037(6) 0.026(5) 0.002(4) 0.007(5) -0.002(5)
C18 0.053(10) 0.042(10) 0.021(8) -0.008(7) 0.000(8) -0.022(8)
C19 0.041(5) 0.037(5) 0.031(5) -0.006(4) 0.013(4) 0.001(4)
C20 0.024(8) 0.042(10) 0.014(7) 0.005(6) -0.007(6) 0.005(7)
C21 0.036(9) 0.041(10) 0.025(8) 0.003(7) 0.007(7) -0.003(7)
C22 0.048(10) 0.052(11) 0.015(7) -0.015(7) 0.013(7) -0.021(8)
C23 0.086(14) 0.027(10) 0.024(8) -0.006(7) 0.010(9) -0.017(9)
C24 0.046(6) 0.033(6) 0.024(5) -0.001(4) 0.013(5) 0.000(5)
C25 0.042(5) 0.037(5) 0.027(5) -0.001(4) 0.008(4) -0.008(4)
C26 0.044(10) 0.030(9) 0.028(8) -0.015(7) 0.008(7) 0.002(7)
C27 0.025(8) 0.025(8) 0.021(7) -0.006(6) -0.001(6) -0.007(6)
C28 0.030(8) 0.032(9) 0.021(7) -0.001(6) 0.002(7) 0.007(7)
C29 0.034(9) 0.024(9) 0.030(8) -0.003(6) 0.006(7) -0.003(7)
C30 0.065(11) 0.023(9) 0.021(8) -0.003(6) 0.000(8) -0.022(8)
C31 0.029(5) 0.019(5) 0.019(5) 0.003(4) 0.004(4) 0.003(4)
C32 0.040(10) 0.053(11) 0.020(8) 0.005(7) 0.000(7) 0.016(8)
C33 0.022(8) 0.028(9) 0.034(9) 0.007(7) -0.011(7) 0.010(6)
C34 0.033(9) 0.068(12) 0.020(8) -0.011(8) 0.000(7) 0.010(8)
C35 0.091(14) 0.035(10) 0.018(8) -0.013(7) 0.006(9) -0.003(9)
C36 0.021(5) 0.029(5) 0.025(5) -0.005(4) 0.006(4) 0.008(4)
C37 0.073(13) 0.078(15) 0.032(10) -0.020(9) 0.002(10) 0.008(11)
C38 0.034(10) 0.122(18) 0.020(9) -0.011(10) -0.010(8) 0.019(10)
C39 0.052(6) 0.051(7) 0.040(6) -0.005(5) 0.006(5) -0.001(5)
C40 0.045(6) 0.042(6) 0.026(5) 0.001(5) 0.008(5) -0.005(5)
C41 0.048(10) 0.025(9) 0.031(8) -0.009(7) 0.001(7) 0.014(8)
C42 0.074(12) 0.034(10) 0.015(7) 0.008(7) 0.007(8) 0.020(9)
C43 0.109(16) 0.045(12) 0.033(10) -0.017(8) -0.026(10) 0.029(11)
C44 0.042(11) 0.115(19) 0.020(9) -0.005(10) -0.015(8) 0.008(11)
C45 0.076(13) 0.052(13) 0.035(10) -0.010(9) 0.012(10) 0.003(11)
C46 0.065(13) 0.089(16) 0.038(11) -0.007(10) 0.006(10) -0.007(11)
C47 0.069(12) 0.056(12) 0.023(9) 0.001(8) 0.001(9) 0.009(10)
C48 0.051(10) 0.032(10) 0.031(9) -0.004(7) 0.002(8) 0.001(8)
C49 0.093(14) 0.037(10) 0.026(9) 0.002(7) 0.020(9) -0.003(9)
C50 0.021(8) 0.036(10) 0.043(10) 0.000(7) 0.008(7) -0.002(7)
C51 0.046(10) 0.042(11) 0.032(9) 0.006(7) 0.015(8) 0.006(8)
C52 0.069(8) 0.047(8) 0.028(7) 0.004(6) -0.001(6) -0.001(7)
C53 0.056(6) 0.049(7) 0.041(6) 0.002(5) 0.006(5) 0.002(5)
C54 0.065(12) 0.038(11) 0.028(9) 0.004(7) -0.017(8) 0.011(9)
C55 0.083(13) 0.039(11) 0.025(9) -0.006(7) -0.014(9) -0.010(9)
C56 0.046(11) 0.026(10) 0.092(15) 0.001(10) 0.007(11) 0.015(8)
C57 0.038(9) 0.055(12) 0.015(8) -0.009(7) -0.010(7) 0.011(8)
C58 0.095(16) 0.084(17) 0.046(12) 0.004(11) -0.027(11) -0.031(13)
C59 0.043(10) 0.053(12) 0.021(8) -0.001(7) -0.011(7) 0.019(9)
C60 0.050(6) 0.048(6) 0.034(5) 0.000(4) 0.013(4) 0.004(4)
C61 0.078(13) 0.046(12) 0.030(9) 0.002(8) -0.012(9) -0.008(10)
C62 0.072(13) 0.097(17) 0.008(7) 0.015(9) 0.005(8) -0.009(12)
C63 0.067(13) 0.082(16) 0.041(11) 0.003(10) 0.029(10) 0.002(12)
C64 0.090(17) 0.16(2) 0.081(17) -0.018(16) 0.063(15) 0.002(16)
C65 0.057(11) 0.090(15) 0.012(8) 0.017(8) 0.006(8) 0.007(11)
C66 0.053(6) 0.049(7) 0.038(6) 0.000(5) 0.011(5) 0.007(5)
C67 0.063(13) 0.097(18) 0.052(12) 0.011(11) 0.012(10) 0.018(12)
C68 0.032(5) 0.029(6) 0.018(5) -0.002(4) 0.004(4) -0.003(5)
C69 0.040(5) 0.043(6) 0.032(5) -0.006(4) 0.008(4) 0.000(4)
C70 0.069(12) 0.053(12) 0.042(10) -0.004(9) 0.005(9) 0.013(10)
C71 0.069(13) 0.067(14) 0.039(10) -0.018(9) 0.018(10) -0.007(10)
C72 0.063(12) 0.049(12) 0.040(10) 0.010(9) 0.010(9) -0.016(10)
C73 0.035(10) 0.111(18) 0.079(14) -0.025(12) 0.035(10) -0.022(11)
C74 0.065(13) 0.13(2) 0.009(8) -0.007(10) 0.001(8) -0.025(13)
C75 0.030(9) 0.089(15) 0.020(8) 0.010(9) -0.007(7) 0.010(9)
C76 0.16(2) 0.089(18) 0.029(11) 0.002(10) 0.046(13) -0.002(16)
C77 0.033(9) 0.038(10) 0.026(8) 0.000(7) 0.008(7) 0.004(7)
C78 0.043(10) 0.072(13) 0.027(9) 0.002(9) 0.009(8) 0.000(9)
C79 0.093(15) 0.051(12) 0.047(11) 0.014(9) 0.017(11) -0.028(11)
C80 0.071(13) 0.113(18) 0.013(8) 0.004(9) 0.014(9) -0.003(12)
C81 0.034(10) 0.086(15) 0.028(9) 0.009(9) 0.007(8) 0.009(10)
C82 0.069(13) 0.105(17) 0.023(9) 0.005(10) -0.008(9) 0.005(12)
C83 0.073(13) 0.051(12) 0.029(9) -0.001(8) 0.009(9) 0.006(10)
C84 0.044(10) 0.069(13) 0.037(10) -0.020(9) 0.023(8) -0.012(9)
C85 0.079(13) 0.058(13) 0.035(10) -0.019(9) 0.009(9) -0.023(10)
C86 0.049(10) 0.059(12) 0.005(7) 0.001(7) -0.002(7) 0.010(9)
C87 0.041(10) 0.083(15) 0.031(9) -0.009(9) 0.013(8) -0.002(9)
C88 0.081(14) 0.062(14) 0.033(10) -0.001(9) 0.023(10) 0.016(11)
C89 0.029(9) 0.077(14) 0.010(7) 0.012(7) -0.007(6) -0.002(8)
C90 0.053(10) 0.035(11) 0.027(9) -0.005(7) 0.004(8) 0.013(8)
C91 0.062(12) 0.087(15) 0.013(8) 0.010(8) 0.002(8) 0.037(10)
C92 0.025(9) 0.058(12) 0.048(11) 0.003(9) -0.002(8) 0.003(8)
C93 0.045(10) 0.045(11) 0.025(8) 0.001(7) 0.008(7) 0.020(8)
C94 0.056(11) 0.045(12) 0.049(11) -0.020(9) -0.022(9) 0.010(9)
C95 0.052(10) 0.041(11) 0.013(7) 0.001(7) 0.004(7) 0.012(9)
C96 0.051(11) 0.097(17) 0.013(8) 0.012(9) 0.008(8) 0.044(11)
C97 0.096(15) 0.063(14) 0.052(12) 0.018(10) 0.034(12) 0.013(12)
C98 0.112(17) 0.044(13) 0.032(10) 0.023(9) -0.011(11) 0.010(11)
C99 0.062(6) 0.064(7) 0.054(6) 0.005(5) 0.021(5) 0.001(5)
C100 0.056(12) 0.097(17) 0.068(14) 0.008(12) 0.025(11) 0.011(11)
C101 0.064(12) 0.070(14) 0.028(9) -0.023(9) 0.011(9) 0.018(11)
C102 0.051(11) 0.070(14) 0.029(9) -0.013(9) -0.007(9) 0.005(10)
C103 0.075(15) 0.14(3) 0.11(2) -0.068(18) 0.051(15) 0.009(16)
C104 0.048(10) 0.068(13) 0.026(8) -0.005(8) 0.004(8) -0.027(9)
C105 0.092(8) 0.099(9) 0.089(8) 0.003(5) 0.029(5) -0.003(5)
C106 0.123(11) 0.128(11) 0.121(11) 0.003(5) 0.037(6) -0.003(5)
C107 0.094(8) 0.101(9) 0.087(8) -0.005(5) 0.032(5) 0.001(5)
C108 0.102(9) 0.107(9) 0.102(9) -0.008(5) 0.032(5) 0.006(5)
C109 0.080(8) 0.083(8) 0.078(8) -0.004(5) 0.022(5) -0.001(5)
C110 0.069(9) 0.087(10) 0.065(9) 0.021(8) 0.004(7) -0.022(8)
C111 0.21(2) 0.23(2) 0.22(2) 0.002(10) 0.074(11) 0.006(10)
C112 0.071(14) 0.047(13) 0.089(16) -0.034(11) -0.023(12) 0.015(10)
Cl1 0.055(3) 0.100(4) 0.029(2) 0.004(2) 0.010(2) -0.012(3)
Cl2 0.067(3) 0.102(4) 0.029(2) 0.007(2) 0.004(2) 0.022(3)
Cl3 0.061(3) 0.102(4) 0.035(2) -0.013(2) 0.003(2) 0.002(3)
Cl4 0.062(3) 0.078(4) 0.035(2) -0.008(2) 0.012(2) -0.002(2)
Cl5 0.139(5) 0.040(3) 0.072(4) 0.004(3) 0.012(4) -0.002(3)
Cl6 0.083(3) 0.043(3) 0.047(3) 0.003(2) 0.001(2) -0.009(2)
Cl7 0.070(3) 0.119(5) 0.058(3) -0.048(3) 0.020(3) -0.010(3)
Cl8 0.064(3) 0.070(3) 0.023(2) -0.0081(19) 0.011(2) -0.011(2)
Cl9 0.055(3) 0.064(3) 0.032(2) -0.003(2) 0.005(2) -0.023(2)
Cl10 0.051(2) 0.079(3) 0.0159(18) -0.0062(19) 0.0043(18) -0.021(2)
Cl11 0.044(2) 0.087(4) 0.028(2) -0.011(2) 0.0086(19) -0.019(2)
Cl12 0.092(4) 0.121(5) 0.022(2) -0.024(2) 0.024(2) -0.064(3)
N1 0.045(8) 0.027(7) 0.023(6) -0.002(5) 0.012(6) 0.009(6)
N2 0.040(8) 0.053(9) 0.012(6) 0.004(6) -0.011(6) -0.002(6)
N3 0.045(8) 0.056(9) 0.005(5) 0.002(5) 0.004(5) 0.002(7)
N4 0.039(8) 0.052(9) 0.017(6) 0.002(6) -0.006(6) -0.004(6)
S1 0.045(2) 0.069(3) 0.0166(19) -0.0024(19) 0.0018(18) 0.002(2)
S2 0.046(2) 0.048(3) 0.0159(18) -0.0049(17) 0.0024(17) 0.002(2)
S3 0.050(3) 0.059(3) 0.0109(17) 0.0001(17) 0.0026(17) 0.000(2)
S4 0.039(2) 0.063(3) 0.0151(18) 0.0016(18) 0.0001(17) 0.000(2)
Sb1 0.0597(8) 0.0531(8) 0.0284(6) -0.0003(5) 0.0008(5) 0.0014(6)
Sb2 0.0560(8) 0.0795(10) 0.0214(5) -0.0108(6) 0.0116(5) -0.0207(7)

loop_
_atom_type_symbol
_atom_type_description
_atom_type_scat_dispersion_real
_atom_type_scat_dispersion_imag
_atom_type_scat_source
C C 0.0033 0.0016 'International Tables Vol C Tables 4.2.6.8 and 6.1.1.4'
H H 0.0000 0.0000 'International Tables Vol C Tables 4.2.6.8 and 6.1.1.4'
Cl Cl 0.1484 0.1585 'International Tables Vol C Tables 4.2.6.8 and 6.1.1.4'
N N 0.0061 0.0033 'International Tables Vol C Tables 4.2.6.8 and 6.1.1.4'
S S 0.1246 0.1234 'International Tables Vol C Tables 4.2.6.8 and 6.1.1.4'
Sb Sb -0.5866 1.5461 'International Tables Vol C Tables 4.2.6.8 and 6.1.1.4'

loop_
_geom_angle_atom_site_label_1
_geom_angle_atom_site_label_2
_geom_angle_atom_site_label_3
_geom_angle
C40 C1 C2 123.8(14)
C40 C1 S1 126.4(11)
C2 C1 S1 109.5(11)
C3 C2 C1 113.5(15)
C3 C2 H2 123.3
C1 C2 H2 123.3
C2 C3 C4 118.4(15)
C2 C3 H3 120.8
C4 C3 H3 120.8
C5 C4 C3 131.0(14)
C5 C4 S1 125.0(11)
C3 C4 S1 103.9(12)
C4 C5 C6 121.9(13)
C4 C5 C41 118.6(13)
C6 C5 C41 119.5(13)
N1 C6 C5 120.0(13)
N1 C6 C7 104.6(12)
C5 C6 C7 135.0(16)
C8 C7 C6 109.9(15)
C8 C7 H7 125.1
C6 C7 H7 125.1
C7 C8 C9 108.5(13)
C7 C8 H8 125.7
C9 C8 H8 125.7
C10 C9 N1 124.5(13)
C10 C9 C8 132.4(13)
N1 C9 C8 102.8(12)
C9 C10 C11 128.7(14)
C9 C10 C50 114.8(12)
C11 C10 C50 116.3(14)
C12 C11 C10 130.4(14)
C12 C11 S2 109.8(11)
C10 C11 S2 119.9(11)
C11 C12 C13 114.9(13)
C11 C12 H12 122.6
C13 C12 H12 122.6
C12 C13 C14 114.0(13)
C12 C13 H13 123.0
C14 C13 H13 123.0
C13 C14 C15 124.2(14)
C13 C14 S2 110.1(11)
C15 C14 S2 125.8(11)
C16 C15 C14 121.7(13)
C16 C15 C59 121.1(12)
C14 C15 C59 116.8(13)
N2 C16 C17 107.1(12)
N2 C16 C15 122.6(14)
C17 C16 C15 130.3(13)
C18 C17 C16 106.8(13)
C18 C17 H17 126.6
C16 C17 H17 126.6
C17 C18 C19 109.7(14)
C17 C18 H18 125.2
C19 C18 H18 125.2
N2 C19 C18 106.6(13)
N2 C19 C20 123.4(13)
C18 C19 C20 129.9(14)
C21 C20 C19 122.1(13)
C21 C20 C68 118.2(12)
C19 C20 C68 119.5(12)
C20 C21 C22 120.7(13)
C20 C21 S3 129.2(11)
C22 C21 S3 110.0(11)
C23 C22 C21 111.4(13)
C23 C22 H22 124.3
C21 C22 H22 124.3
C22 C23 C24 119.5(14)
C22 C23 H23 120.2
C24 C23 H23 120.2
C25 C24 C23 128.1(14)
C25 C24 S3 125.1(11)
C23 C24 S3 106.3(11)
C24 C25 C77 115.9(12)
C24 C25 C26 123.3(13)
C77 C25 C26 120.6(13)
N3 C26 C27 108.3(12)
N3 C26 C25 122.5(13)
C27 C26 C25 129.0(14)
C28 C27 C26 107.9(13)
C28 C27 H27 126.1
C26 C27 H27 126.1
C27 C28 C29 109.6(12)
C27 C28 H28 125.2
C29 C28 H28 125.2
N3 C29 C30 121.7(13)
N3 C29 C28 103.9(12)
C30 C29 C28 134.4(13)
C29 C30 C31 122.1(13)
C29 C30 C86 119.2(13)
C31 C30 C86 118.7(14)
C32 C31 C30 124.6(13)
C32 C31 S4 110.3(9)
C30 C31 S4 125.0(11)
C33 C32 C31 113.8(13)
C33 C32 H32 123.1
C31 C32 H32 123.1
C32 C33 C34 113.8(14)
C32 C33 H33 123.1
C34 C33 H33 123.1
C33 C34 C35 125.5(14)
C33 C34 S4 110.1(11)
C35 C34 S4 124.5(12)
C36 C35 C34 123.2(15)
C36 C35 C95 117.7(12)
C34 C35 C95 119.1(15)
N4 C36 C37 105.2(12)
N4 C36 C35 123.6(12)
C37 C36 C35 131.2(13)
C38 C37 C36 108.7(14)
C38 C37 H37 125.6
C36 C37 H37 125.6
C37 C38 C39 105.0(15)
C37 C38 H38 127.5
C39 C38 H38 127.5
N4 C39 C38 111.2(15)
N4 C39 C40 120.4(15)
C38 C39 C40 128.2(15)
C1 C40 C39 123.6(14)
C1 C40 C104 119.6(12)
C39 C40 C104 116.6(13)
C48 C41 C42 121.4(14)
C48 C41 C5 119.5(13)
C42 C41 C5 118.7(13)
C44 C42 C41 117.6(16)
C44 C42 C43 119.7(15)
C41 C42 C43 122.7(14)
C42 C43 H43A 109.5
C42 C43 H43B 109.5
H43A C43 H43B 109.5
C42 C43 H43C 109.5
H43A C43 H43C 109.5
H43B C43 H43C 109.5
C42 C44 C45 120.9(17)
C42 C44 H44 119.5
C45 C44 H44 119.5
C44 C45 C47 120.5(16)
C44 C45 C46 121.4(16)
C47 C45 C46 118.0(17)
C45 C46 H46A 109.5
C45 C46 H46B 109.5
H46A C46 H46B 109.5
C45 C46 H46C 109.5
H46A C46 H46C 109.5
H46B C46 H46C 109.5
C48 C47 C45 119.5(17)
C48 C47 H47 120.2
C45 C47 H47 120.2
C47 C48 C41 120.0(15)
C47 C48 C49 120.3(15)
C41 C48 C49 119.7(14)
C48 C49 H49A 109.5
C48 C49 H49B 109.5
H49A C49 H49B 109.5
C48 C49 H49C 109.5
H49A C49 H49C 109.5
H49B C49 H49C 109.5
C57 C50 C51 122.2(14)
C57 C50 C10 121.3(13)
C51 C50 C10 116.4(13)
C53 C51 C50 112.5(14)
C53 C51 C52 121.8(14)
C50 C51 C52 125.7(14)
C51 C52 H52A 109.5
C51 C52 H52B 109.5
H52A C52 H52B 109.5
C51 C52 H52C 109.5
H52A C52 H52C 109.5
H52B C52 H52C 109.5
C54 C53 C51 123.3(15)
C54 C53 H53 118.4
C51 C53 H53 118.4
C56 C54 C53 119.4(16)
C56 C54 C55 123.9(16)
C53 C54 C55 116.7(14)
C54 C55 H55A 109.5
C54 C55 H55B 109.5
H55A C55 H55B 109.5
C54 C55 H55C 109.5
H55A C55 H55C 109.5
H55B C55 H55C 109.5
C54 C56 C57 121.2(16)
C54 C56 H56 119.4
C57 C56 H56 119.4
C50 C57 C56 121.3(15)
C50 C57 C58 123.7(14)
C56 C57 C58 114.7(16)
C57 C58 H58A 109.5
C57 C58 H58B 109.5
H58A C58 H58B 109.5
C57 C58 H58C 109.5
H58A C58 H58C 109.5
H58B C58 H58C 109.5
C60 C59 C66 122.4(15)
C60 C59 C15 122.9(15)
C66 C59 C15 114.6(16)
C59 C60 C62 118.0(16)
C59 C60 C61 119.5(15)
C62 C60 C61 122.6(17)
C60 C61 H61A 109.5
C60 C61 H61B 109.5
H61A C61 H61B 109.5
C60 C61 H61C 109.5
H61A C61 H61C 109.5
H61B C61 H61C 109.5
C63 C62 C60 121.2(18)
C63 C62 H62 119.4
C60 C62 H62 119.4
C65 C63 C62 117.7(17)
C65 C63 C64 127(2)
C62 C63 C64 115.3(19)
C63 C64 H64A 109.5
C63 C64 H64B 109.5
H64A C64 H64B 109.5
C63 C64 H64C 109.5
H64A C64 H64C 109.5
H64B C64 H64C 109.5
C63 C65 C66 125.7(19)
C63 C65 H65 117.2
C66 C65 H65 117.2
C65 C66 C59 115.0(17)
C65 C66 C67 123.0(17)
C59 C66 C67 122.0(16)
C66 C67 H67A 109.5
C66 C67 H67B 109.5
H67A C67 H67B 109.5
C66 C67 H67C 109.5
H67A C67 H67C 109.5
H67B C67 H67C 109.5
C75 C68 C69 121.1(14)
C75 C68 C20 118.8(14)
C69 C68 C20 119.9(13)
C68 C69 C71 121.9(15)
C68 C69 C70 122.2(14)
C71 C69 C70 115.9(16)
C69 C70 H70A 109.5
C69 C70 H70B 109.5
H70A C70 H70B 109.5
C69 C70 H70C 109.5
H70A C70 H70C 109.5
H70B C70 H70C 109.5
C69 C71 C72 119.1(17)
C69 C71 H71 120.4
C72 C71 H71 120.4
C74 C72 C71 116.1(18)
C74 C72 C73 126.1(19)
C71 C72 C73 117.9(17)
C72 C73 H73A 109.5
C72 C73 H73B 109.5
H73A C73 H73B 109.5
C72 C73 H73C 109.5
H73A C73 H73C 109.5
H73B C73 H73C 109.5
C72 C74 C75 127(2)
C72 C74 H74 116.5
C75 C74 H74 116.5
C68 C75 C76 122.4(16)
C68 C75 C74 114.7(18)
C76 C75 C74 122.8(18)
C75 C76 H76A 109.5
C75 C76 H76B 109.5
H76A C76 H76B 109.5
C75 C76 H76C 109.5
H76A C76 H76C 109.5
H76B C76 H76C 109.5
C84 C77 C78 119.1(14)
C84 C77 C25 121.3(14)
C78 C77 C25 119.3(14)
C77 C78 C80 121.3(16)
C77 C78 C79 123.5(14)
C80 C78 C79 115.0(16)
C78 C79 H79A 109.5
C78 C79 H79B 109.5
H79A C79 H79B 109.5
C78 C79 H79C 109.5
H79A C79 H79C 109.5
H79B C79 H79C 109.5
C78 C80 C81 118.0(18)
C78 C80 H80 121.0
C81 C80 H80 121.0
C83 C81 C80 117.3(16)
C83 C81 C82 127.3(18)
C80 C81 C82 115.5(16)
C81 C82 H82A 109.5
C81 C82 H82B 109.5
H82A C82 H82B 109.5
C81 C82 H82C 109.5
H82A C82 H82C 109.5
H82B C82 H82C 109.5
C81 C83 C84 125.3(18)
C81 C83 H83 117.4
C84 C83 H83 117.4
C77 C84 C83 119.0(16)
C77 C84 C85 122.2(15)
C83 C84 C85 118.7(15)
C84 C85 H85A 109.5
C84 C85 H85B 109.5
H85A C85 H85B 109.5
C84 C85 H85C 109.5
H85A C85 H85C 109.5
H85B C85 H85C 109.5
C93 C86 C87 119.8(14)
C93 C86 C30 120.3(13)
C87 C86 C30 119.8(15)
C86 C87 C89 117.9(17)
C86 C87 C88 123.9(16)
C89 C87 C88 118.0(15)
C87 C88 H88A 109.5
C87 C88 H88B 109.5
H88A C88 H88B 109.5
C87 C88 H88C 109.5
H88A C88 H88C 109.5
H88B C88 H88C 109.5
C90 C89 C87 120.6(15)
C90 C89 H89 119.7
C87 C89 H89 119.7
C92 C90 C89 120.1(15)
C92 C90 C91 121.1(16)
C89 C90 C91 118.8(14)
C90 C91 H91A 109.5
C90 C91 H91B 109.5
H91A C91 H91B 109.5
C90 C91 H91C 109.5
H91A C91 H91C 109.5
H91B C91 H91C 109.5
C90 C92 C93 121.4(17)
C90 C92 H92 119.3
C93 C92 H92 119.3
C86 C93 C92 119.7(15)
C86 C93 C94 122.4(13)
C92 C93 C94 117.2(15)
C93 C94 H94A 109.5
C93 C94 H94B 109.5
H94A C94 H94B 109.5
C93 C94 H94C 109.5
H94A C94 H94C 109.5
H94B C94 H94C 109.5
C96 C95 C35 118.2(14)
C96 C95 C102 119.8(16)
C35 C95 C102 122.0(16)
C95 C96 C98 120.0(16)
C95 C96 C97 123.7(16)
C98 C96 C97 116(2)
C96 C97 H97A 109.5
C96 C97 H97B 109.5
H97A C97 H97B 109.5
C96 C97 H97C 109.5
H97A C97 H97C 109.5
H97B C97 H97C 109.5
C99 C98 C96 119.4(19)
C99 C98 H98 120.3
C96 C98 H98 120.3
C101 C99 C98 118.7(18)
C101 C99 C100 119.7(18)
C98 C99 C100 122(2)
C99 C100 H10A 109.5
C99 C100 H10B 109.5
H10A C100 H10B 109.5
C99 C100 H10C 109.5
H10A C100 H10C 109.5
H10B C100 H10C 109.5
C99 C101 C102 126.2(17)
C99 C101 H101 116.9
C102 C101 H101 116.9
C101 C102 C95 115.7(18)
C101 C102 C103 127.4(17)
C95 C102 C103 116.9(17)
C102 C103 H10D 109.5
C102 C103 H10E 109.5
H10D C103 H10E 109.5
C102 C103 H10F 109.5
H10D C103 H10F 109.5
H10E C103 H10F 109.5
C105 C104 C109 120.0
C105 C104 C40 119.7(11)
C109 C104 C40 120.3(11)
C106 C105 C104 120.0
C106 C105 C110 119.3(12)
C104 C105 C110 120.6(12)
C105 C106 C107 120.0
C105 C106 H106 120.0
C107 C106 H106 120.0
C106 C107 C108 120.0
C106 C107 C111 114(2)
C108 C107 C111 126(2)
C109 C108 C107 120.0
C109 C108 H108 120.0
C107 C108 H108 120.0
C108 C109 C104 120.0
C108 C109 C112 120.9(13)
C104 C109 C112 119.0(13)
C105 C110 H11D 109.5
C105 C110 H11E 109.5
H11D C110 H11E 109.5
C105 C110 H11F 109.5
H11D C110 H11F 109.5
H11E C110 H11F 109.5
C107 C111 H11G 109.5
C107 C111 H11H 109.5
H11G C111 H11H 109.5
C107 C111 H11I 109.5
H11G C111 H11I 109.5
H11H C111 H11I 109.5
C109 C112 H11A 109.5
C109 C112 H11B 109.5
H11A C112 H11B 109.5
C109 C112 H11C 109.5
H11A C112 H11C 109.5
H11B C112 H11C 109.5
C6 N1 C9 114.0(12)
C19 N2 C16 109.6(12)
C26 N3 C29 110.4(12)
C39 N4 C36 109.7(13)
C1 S1 C4 94.6(7)
C14 S2 C11 91.2(7)
C21 S3 C24 92.7(7)
C34 S4 C31 91.9(6)
Cl3 Sb1 Cl1 179.6(2)
Cl3 Sb1 Cl6 89.12(18)
Cl1 Sb1 Cl6 91.22(17)
Cl3 Sb1 Cl5 90.6(2)
Cl1 Sb1 Cl5 89.03(19)
Cl6 Sb1 Cl5 179.7(2)
Cl3 Sb1 Cl4 89.81(16)
Cl1 Sb1 Cl4 89.96(15)
Cl6 Sb1 Cl4 90.35(18)
Cl5 Sb1 Cl4 89.4(2)
Cl3 Sb1 Cl2 90.47(16)
Cl1 Sb1 Cl2 89.76(16)
Cl6 Sb1 Cl2 88.62(19)
Cl5 Sb1 Cl2 91.6(2)
Cl4 Sb1 Cl2 178.93(19)
Cl7 Sb2 Cl12 90.8(2)
Cl7 Sb2 Cl9 91.1(2)
Cl12 Sb2 Cl9 178.08(18)
Cl7 Sb2 Cl8 179.6(2)
Cl12 Sb2 Cl8 88.83(18)
Cl9 Sb2 Cl8 89.26(16)
Cl7 Sb2 Cl10 89.62(17)
Cl12 Sb2 Cl10 90.29(16)
Cl9 Sb2 Cl10 89.92(14)
Cl8 Sb2 Cl10 90.38(15)
Cl7 Sb2 Cl11 89.36(17)
Cl12 Sb2 Cl11 89.94(17)
Cl9 Sb2 Cl11 89.88(15)
Cl8 Sb2 Cl11 90.64(15)
Cl10 Sb2 Cl11 178.96(17)

loop_
_geom_bond_atom_site_label_1
_geom_bond_atom_site_label_2
_geom_bond_distance
C1 C40 1.394(19)
C1 C2 1.435(19)
C1 S1 1.705(14)
C2 C3 1.31(2)
C2 H2 0.9300
C3 C4 1.448(19)
C3 H3 0.9300
C4 C5 1.37(2)
C4 S1 1.788(15)
C5 C6 1.398(18)
C5 C41 1.454(19)
C6 N1 1.358(18)
C6 C7 1.43(2)
C7 C8 1.34(2)
C7 H7 0.9300
C8 C9 1.47(2)
C8 H8 0.9300
C9 C10 1.35(2)
C9 N1 1.377(17)
C10 C11 1.415(19)
C10 C50 1.55(2)
C11 C12 1.342(19)
C11 S2 1.769(15)
C12 C13 1.351(18)
C12 H12 0.9300
C13 C14 1.393(19)
C13 H13 0.9300
C14 C15 1.451(19)
C14 S2 1.708(15)
C15 C16 1.45(2)
C15 C59 1.46(2)
C16 N2 1.382(17)
C16 C17 1.43(2)
C17 C18 1.343(19)
C17 H17 0.9300
C18 C19 1.423(19)
C18 H18 0.9300
C19 N2 1.357(18)
C19 C20 1.452(19)
C20 C21 1.384(19)
C20 C68 1.461(18)
C21 C22 1.436(19)
C21 S3 1.747(14)
C22 C23 1.32(2)
C22 H22 0.9300
C23 C24 1.41(2)
C23 H23 0.9300
C24 C25 1.39(2)
C24 S3 1.763(15)
C25 C77 1.479(19)
C25 C26 1.483(19)
C26 N3 1.354(18)
C26 C27 1.396(19)
C27 C28 1.328(17)
C27 H27 0.9300
C28 C29 1.450(19)
C28 H28 0.9300
C29 N3 1.380(17)
C29 C30 1.41(2)
C30 C31 1.429(18)
C30 C86 1.49(2)
C31 C32 1.409(19)
C31 S4 1.732(13)
C32 C33 1.346(19)
C32 H32 0.9300
C33 C34 1.418(19)
C33 H33 0.9300
C34 C35 1.45(2)
C34 S4 1.728(15)
C35 C36 1.43(2)
C35 C95 1.46(2)
C36 N4 1.366(16)
C36 C37 1.43(2)
C37 C38 1.37(2)
C37 H37 0.9300
C38 C39 1.39(2)
C38 H38 0.9300
C39 N4 1.311(19)
C39 C40 1.48(2)
C40 C104 1.487(17)
C41 C48 1.41(2)
C41 C42 1.44(2)
C42 C44 1.40(2)
C42 C43 1.49(2)
C43 H43A 0.9600
C43 H43B 0.9600
C43 H43C 0.9600
C44 C45 1.41(3)
C44 H44 0.9300
C45 C47 1.41(2)
C45 C46 1.53(2)
C46 H46A 0.9600
C46 H46B 0.9600
C46 H46C 0.9600
C47 C48 1.39(2)
C47 H47 0.9300
C48 C49 1.49(2)
C49 H49A 0.9600
C49 H49B 0.9600
C49 H49C 0.9600
C50 C57 1.34(2)
C50 C51 1.48(2)
C51 C53 1.45(2)
C51 C52 1.48(2)
C52 H52A 0.9600
C52 H52B 0.9600
C52 H52C 0.9600
C53 C54 1.39(2)
C53 H53 0.9300
C54 C56 1.35(2)
C54 C55 1.54(2)
C55 H55A 0.9600
C55 H55B 0.9600
C55 H55C 0.9600
C56 C57 1.39(2)
C56 H56 0.9300
C57 C58 1.60(2)
C58 H58A 0.9600
C58 H58B 0.9600
C58 H58C 0.9600
C59 C60 1.40(2)
C59 C66 1.44(2)
C60 C62 1.43(2)
C60 C61 1.51(2)
C61 H61A 0.9600
C61 H61B 0.9600
C61 H61C 0.9600
C62 C63 1.41(3)
C62 H62 0.9300
C63 C65 1.36(2)
C63 C64 1.56(2)
C64 H64A 0.9600
C64 H64B 0.9600
C64 H64C 0.9600
C65 C66 1.40(2)
C65 H65 0.9300
C66 C67 1.48(2)
C67 H67A 0.9600
C67 H67B 0.9600
C67 H67C 0.9600
C68 C75 1.37(2)
C68 C69 1.38(2)
C69 C71 1.38(2)
C69 C70 1.52(2)
C70 H70A 0.9600
C70 H70B 0.9600
C70 H70C 0.9600
C71 C72 1.45(2)
C71 H71 0.9300
C72 C74 1.31(2)
C72 C73 1.50(2)
C73 H73A 0.9600
C73 H73B 0.9600
C73 H73C 0.9600
C74 C75 1.46(2)
C74 H74 0.9300
C75 C76 1.42(3)
C76 H76A 0.9600
C76 H76B 0.9600
C76 H76C 0.9600
C77 C84 1.37(2)
C77 C78 1.39(2)
C78 C80 1.39(2)
C78 C79 1.51(2)
C79 H79A 0.9600
C79 H79B 0.9600
C79 H79C 0.9600
C80 C81 1.47(2)
C80 H80 0.9300
C81 C83 1.30(2)
C81 C82 1.52(2)
C82 H82A 0.9600
C82 H82B 0.9600
C82 H82C 0.9600
C83 C84 1.39(2)
C83 H83 0.9300
C84 C85 1.57(2)
C85 H85A 0.9600
C85 H85B 0.9600
C85 H85C 0.9600
C86 C93 1.37(2)
C86 C87 1.41(2)
C87 C89 1.42(2)
C87 C88 1.47(2)
C88 H88A 0.9600
C88 H88B 0.9600
C88 H88C 0.9600
C89 C90 1.36(2)
C89 H89 0.9300
C90 C92 1.35(2)
C90 C91 1.50(2)
C91 H91A 0.9600
C91 H91B 0.9600
C91 H91C 0.9600
C92 C93 1.39(2)
C92 H92 0.9300
C93 C94 1.58(2)
C94 H94A 0.9600
C94 H94B 0.9600
C94 H94C 0.9600
C95 C96 1.35(2)
C95 C102 1.46(2)
C96 C98 1.45(3)
C96 C97 1.47(2)
C97 H97A 0.9600
C97 H97B 0.9600
C97 H97C 0.9600
C98 C99 1.38(3)
C98 H98 0.9300
C99 C101 1.33(2)
C99 C100 1.52(2)
C100 H10A 0.9600
C100 H10B 0.9600
C100 H10C 0.9600
C101 C102 1.37(2)
C101 H101 0.9300
C102 C103 1.47(3)
C103 H10D 0.9600
C103 H10E 0.9600
C103 H10F 0.9600
C104 C105 1.3900
C104 C109 1.3900
C105 C106 1.3900
C105 C110 1.57(2)
C106 C107 1.3900
C106 H106 0.9300
C107 C108 1.3900
C107 C111 1.48(4)
C108 C109 1.3900
C108 H108 0.9300
C109 C112 1.49(2)
C110 H11D 0.9600
C110 H11E 0.9600
C110 H11F 0.9600
C111 H11G 0.9600
C111 H11H 0.9600
C111 H11I 0.9600
C112 H11A 0.9600
C112 H11B 0.9600
C112 H11C 0.9600
Cl1 Sb1 2.349(4)
Cl2 Sb1 2.375(5)
Cl3 Sb1 2.323(4)
Cl4 Sb1 2.375(5)
Cl5 Sb1 2.372(5)
Cl6 Sb1 2.360(5)
Cl7 Sb2 2.353(5)
Cl8 Sb2 2.366(4)
Cl9 Sb2 2.364(4)
Cl10 Sb2 2.370(4)
Cl11 Sb2 2.383(4)
Cl12 Sb2 2.359(5)

loop_
_platon_squeeze_void_nr
_platon_squeeze_void_average_x
_platon_squeeze_void_average_y
_platon_squeeze_void_average_z
_platon_squeeze_void_volume
_platon_squeeze_void_count_electrons
_platon_squeeze_void_content
1 0.372 0.112 0.134 196 40 ' '
2 0.628 -0.113 0.865 196 40 ' '
3 0.288 0.143 0.590 197 35 ' '
4 0.000 0.018 0.967 7 -1 ' '
5 0.000 0.111 0.350 7 1 ' '
6 0.788 0.357 0.090 197 35 ' '
7 0.872 0.387 0.635 196 40 ' '
8 0.500 0.389 0.850 7 1 ' '
9 0.128 0.612 0.366 196 40 ' '
10 0.500 0.481 0.467 7 -1 ' '
11 0.212 0.643 0.910 197 35 ' '
12 0.500 0.520 0.536 6 -1 ' '
13 0.500 0.611 0.150 7 1 ' '
14 0.712 0.857 0.410 197 35 ' '
15 0.000 0.889 0.650 7 1 ' '
16 0.000 0.980 0.036 6 -1 ' '
